data_7039646
loop_
_publ_author_name
'Abubekerov, Mark'
'Eymann, L\'eonard Y M'
'Gianetti, Thomas L.'
'Arnold, John'

_publ_section_title
;
 Activation of heteroallenes by coordinatively unsaturated nickel(ii)
 alkyl complexes supported by the hydrotris(3-phenyl-5-methyl)pyrazolyl
 borate (Tp(Ph,Me)) ligand.
;
_journal_issue 37
_journal_name_full 'Dalton transactions (Cambridge, England : 2003)'
_journal_page_first 14581
_journal_page_last 14590
_journal_paper_doi 10.1039/c6dt01585a
_journal_volume 45
_journal_year 2016
_chemical_formula_moiety 'C42 H44 B N7 Ni, C4 H10 O'
_chemical_formula_sum 'C46 H54 B N7 Ni O'
_chemical_formula_weight 790.48
_chemical_melting_point 449.0(7)
_chemical_name_common 'Complex 5a'
_chemical_name_systematic 'Complex 5a'
_chemical_properties_physical Air-sensitive,Moisture-sensitive
_space_group_IT_number 14
_symmetry_cell_setting monoclinic
_symmetry_space_group_name_Hall '-P 2yn'
_symmetry_space_group_name_H-M 'P 1 21/n 1'
_atom_sites_solution_hydrogens geom
_atom_sites_solution_primary direct
_atom_sites_solution_secondary difmap
_audit_creation_method SHELXL-97
_audit_update_record
;
2016-05-13 deposited with the CCDC.
2016-06-21 downloaded from the CCDC.
;
_cell_angle_alpha 90.00
_cell_angle_beta 91.729(4)
_cell_angle_gamma 90.00
_cell_formula_units_Z 4
_cell_length_a 16.2356(14)
_cell_length_b 10.7693(10)
_cell_length_c 24.309(2)
_cell_measurement_reflns_used 9957
_cell_measurement_temperature 100(2)
_cell_measurement_theta_max 25.41
_cell_measurement_theta_min 2.41
_cell_volume 4248.4(6)
_computing_cell_refinement 'Bruker APEX2 v.2011.4'
_computing_data_collection 'Bruker APEX2 v.2011.4'
_computing_data_reduction 'Bruker APEX2 v.2011.4'
_computing_molecular_graphics ORTEP-32
_computing_publication_material WinGX
_computing_structure_refinement SHELXL-97
_computing_structure_solution SIR-92
_diffrn_ambient_temperature 100(2)
_diffrn_detector_area_resol_mean 8.366
_diffrn_measured_fraction_theta_full 1.000
_diffrn_measured_fraction_theta_max 0.996
_diffrn_measurement_device_type 'Bruker APEX-II CCD'
_diffrn_measurement_method '\f and \w scans'
_diffrn_radiation_monochromator graphite
_diffrn_radiation_source 'fine-focus sealed tube'
_diffrn_radiation_type MoK\a
_diffrn_radiation_wavelength 0.71073
_diffrn_reflns_av_R_equivalents 0.0314
_diffrn_reflns_av_sigmaI/netI 0.0189
_diffrn_reflns_limit_h_max 19
_diffrn_reflns_limit_h_min -19
_diffrn_reflns_limit_k_max 12
_diffrn_reflns_limit_k_min -12
_diffrn_reflns_limit_l_max 29
_diffrn_reflns_limit_l_min -29
_diffrn_reflns_number 65820
_diffrn_reflns_theta_full 25.00
_diffrn_reflns_theta_max 25.45
_diffrn_reflns_theta_min 1.49
_exptl_absorpt_coefficient_mu 0.500
_exptl_absorpt_correction_T_max 0.9288
_exptl_absorpt_correction_T_min 0.8769
_exptl_absorpt_correction_type multi-scan
_exptl_absorpt_process_details SADABS
_exptl_crystal_colour yellow-orange
_exptl_crystal_density_diffrn 1.236
_exptl_crystal_density_method 'not measured'
_exptl_crystal_description rode
_exptl_crystal_F_000 1680
_exptl_crystal_recrystallization_method 'Re-crystallisation from solvent'
_exptl_crystal_size_max 0.27
_exptl_crystal_size_mid 0.20
_exptl_crystal_size_min 0.15
_refine_diff_density_max 0.629
_refine_diff_density_min -0.562
_refine_diff_density_rms 0.045
_refine_ls_extinction_method none
_refine_ls_goodness_of_fit_ref 1.038
_refine_ls_hydrogen_treatment mixed
_refine_ls_matrix_type full
_refine_ls_number_parameters 517
_refine_ls_number_reflns 7831
_refine_ls_number_restraints 0
_refine_ls_restrained_S_all 1.038
_refine_ls_R_factor_all 0.0367
_refine_ls_R_factor_gt 0.0308
_refine_ls_shift/su_max 0.000
_refine_ls_shift/su_mean 0.000
_refine_ls_structure_factor_coef Fsqd
_refine_ls_weighting_details 'calc w=1/[\s^2^(Fo^2^)+(0.0282P)^2^+3.6588P] where P=(Fo^2^+2Fc^2^)/3'
_refine_ls_weighting_scheme calc
_refine_ls_wR_factor_gt 0.0727
_refine_ls_wR_factor_ref 0.0759
_reflns_number_gt 6886
_reflns_number_total 7831
_reflns_threshold_expression >2sigma(I)
_cod_data_source_file c6dt01585a1.cif
_cod_data_source_block Complex_5a
_cod_depositor_comments
;
The following automatic conversions were performed:

'_chemical_melting_point' value '448.4 - 449.7' was changed to
'449.0(7)' - the average value was taken and precision was estimated.

'_symmetry_cell_setting' value 'Monoclinic' changed to 'monoclinic'
according to
/usr/data/users/saulius/crontab/automatic-downloads/rss-feeds/RSC/lib/dictionaries/cif_core.dic
dictionary named 'cif_core.dic' version 2.4.2 from 2011-04-26.

Automatic conversion script
Id: cif_fix_values 4268 2015-11-12 08:31:59Z antanas 

 Adding full bibliography for 7039640--7039649.cif.
;
_cod_original_cell_volume 4248.5(7)
_cod_original_sg_symbol_H-M P2(1)/n
_cod_database_code 7039646
_solvent_exptl_crystal_recrystallization_method Hexanes

loop_
_symmetry_equiv_pos_as_xyz
'x, y, z'
'-x+1/2, y+1/2, -z+1/2'
'-x, -y, -z'
'x-1/2, -y-1/2, z-1/2'

loop_
_atom_site_label
_atom_site_type_symbol
_atom_site_fract_x
_atom_site_fract_y
_atom_site_fract_z
_atom_site_U_iso_or_equiv
_atom_site_adp_type
_atom_site_occupancy
_atom_site_symmetry_multiplicity
_atom_site_calc_flag
_atom_site_refinement_flags
C1 C 0.77758(10) 0.34107(15) 0.12928(7) 0.0158(3) Uani 1 1 d .
C2 C 0.75022(10) 0.45037(16) 0.16171(7) 0.0185(3) Uani 1 1 d .
H2A H 0.7850 0.5228 0.1528 0.022 Uiso 1 1 calc R
H2B H 0.7586 0.4323 0.2014 0.022 Uiso 1 1 calc R
C3 C 0.66072(10) 0.48363(15) 0.15055(7) 0.0179(3) Uani 1 1 d .
C4 C 0.63650(11) 0.53649(16) 0.10053(7) 0.0225(4) Uani 1 1 d .
H4 H 0.6760 0.5486 0.0730 0.027 Uiso 1 1 calc R
C5 C 0.55543(12) 0.57172(18) 0.09034(8) 0.0277(4) Uani 1 1 d .
H5 H 0.5396 0.6077 0.0559 0.033 Uiso 1 1 calc R
C6 C 0.49748(11) 0.55449(18) 0.13027(8) 0.0295(4) Uani 1 1 d .
H6 H 0.4421 0.5800 0.1236 0.035 Uiso 1 1 calc R
C7 C 0.52054(11) 0.50018(18) 0.17970(8) 0.0285(4) Uani 1 1 d .
H7 H 0.4806 0.4867 0.2069 0.034 Uiso 1 1 calc R
C8 C 0.60205(11) 0.46491(16) 0.19003(7) 0.0226(4) Uani 1 1 d .
H8 H 0.6175 0.4279 0.2243 0.027 Uiso 1 1 calc R
C9 C 0.89836(10) 0.38921(16) 0.06781(7) 0.0191(4) Uani 1 1 d .
C10 C 0.96393(11) 0.42980(18) 0.11014(8) 0.0289(4) Uani 1 1 d .
H10A H 0.9391 0.4845 0.1373 0.043 Uiso 1 1 calc R
H10B H 1.0078 0.4746 0.0916 0.043 Uiso 1 1 calc R
H10C H 0.9872 0.3565 0.1288 0.043 Uiso 1 1 calc R
C11 C 0.93363(11) 0.30093(17) 0.02552(8) 0.0245(4) Uani 1 1 d .
H11A H 0.9629 0.2330 0.0446 0.037 Uiso 1 1 calc R
H11B H 0.9720 0.3462 0.0025 0.037 Uiso 1 1 calc R
H11C H 0.8887 0.2668 0.0023 0.037 Uiso 1 1 calc R
C12 C 0.85801(11) 0.50082(16) 0.03915(8) 0.0243(4) Uani 1 1 d .
H12A H 0.8116 0.4726 0.0157 0.036 Uiso 1 1 calc R
H12B H 0.8985 0.5427 0.0165 0.036 Uiso 1 1 calc R
H12C H 0.8381 0.5588 0.0668 0.036 Uiso 1 1 calc R
C13 C 0.74258(11) -0.22418(16) -0.01940(7) 0.0225(4) Uani 1 1 d .
H13A H 0.7005 -0.2666 0.0017 0.034 Uiso 1 1 calc R
H13B H 0.7808 -0.2856 -0.0339 0.034 Uiso 1 1 calc R
H13C H 0.7160 -0.1787 -0.0500 0.034 Uiso 1 1 calc R
C14 C 0.78897(10) -0.13514(15) 0.01718(6) 0.0166(3) Uani 1 1 d .
C15 C 0.87075(10) -0.13642(15) 0.03439(7) 0.0176(3) Uani 1 1 d .
H15 H 0.9114 -0.1956 0.0249 0.021 Uiso 1 1 calc R
C16 C 0.88166(10) -0.03280(15) 0.06861(6) 0.0152(3) Uani 1 1 d .
C17 C 0.95595(10) 0.00838(15) 0.09962(7) 0.0162(3) Uani 1 1 d .
C18 C 1.03410(10) -0.00756(16) 0.07814(7) 0.0192(4) Uani 1 1 d .
H18 H 1.0396 -0.0485 0.0438 0.023 Uiso 1 1 calc R
C19 C 1.10353(10) 0.03565(17) 0.10637(8) 0.0234(4) Uani 1 1 d .
H19 H 1.1563 0.0252 0.0911 0.028 Uiso 1 1 calc R
C20 C 1.09648(11) 0.09425(18) 0.15684(8) 0.0261(4) Uani 1 1 d .
H20 H 1.1442 0.1243 0.1761 0.031 Uiso 1 1 calc R
C21 C 1.01936(11) 0.10872(17) 0.17908(8) 0.0247(4) Uani 1 1 d .
H21 H 1.0143 0.1485 0.2137 0.030 Uiso 1 1 calc R
C22 C 0.94990(10) 0.06534(16) 0.15100(7) 0.0197(4) Uani 1 1 d .
H22 H 0.8974 0.0743 0.1668 0.024 Uiso 1 1 calc R
C23 C 0.50513(11) -0.10182(17) 0.08904(7) 0.0234(4) Uani 1 1 d .
H23A H 0.4777 -0.0498 0.0609 0.035 Uiso 1 1 calc R
H23B H 0.4641 -0.1339 0.1142 0.035 Uiso 1 1 calc R
H23C H 0.5327 -0.1714 0.0713 0.035 Uiso 1 1 calc R
C24 C 0.56751(10) -0.02602(15) 0.12072(7) 0.0164(3) Uani 1 1 d .
C25 C 0.56814(10) 0.01054(15) 0.17491(7) 0.0174(3) Uani 1 1 d .
H25 H 0.5289 -0.0105 0.2016 0.021 Uiso 1 1 calc R
C26 C 0.63827(10) 0.08516(15) 0.18291(7) 0.0149(3) Uani 1 1 d .
C27 C 0.66507(10) 0.15113(15) 0.23346(7) 0.0156(3) Uani 1 1 d .
C28 C 0.60643(10) 0.18346(15) 0.27200(7) 0.0189(4) Uani 1 1 d .
H28 H 0.5505 0.1601 0.2658 0.023 Uiso 1 1 calc R
C29 C 0.62900(11) 0.24921(16) 0.31920(7) 0.0221(4) Uani 1 1 d .
H29 H 0.5885 0.2700 0.3451 0.027 Uiso 1 1 calc R
C30 C 0.71031(11) 0.28467(16) 0.32881(7) 0.0225(4) Uani 1 1 d .
H30 H 0.7254 0.3317 0.3606 0.027 Uiso 1 1 calc R
C31 C 0.76947(11) 0.25084(16) 0.29163(7) 0.0210(4) Uani 1 1 d .
H31 H 0.8254 0.2735 0.2983 0.025 Uiso 1 1 calc R
C32 C 0.74710(10) 0.18392(15) 0.24466(7) 0.0174(3) Uani 1 1 d .
H32 H 0.7882 0.1601 0.2198 0.021 Uiso 1 1 calc R
C33 C 0.54268(10) 0.24666(16) 0.05595(7) 0.0209(4) Uani 1 1 d .
H33A H 0.5075 0.1742 0.0487 0.031 Uiso 1 1 calc R
H33B H 0.5105 0.3227 0.0500 0.031 Uiso 1 1 calc R
H33C H 0.5638 0.2440 0.0941 0.031 Uiso 1 1 calc R
C34 C 0.61339(10) 0.24524(15) 0.01773(7) 0.0166(3) Uani 1 1 d .
C35 C 0.63835(10) 0.33738(16) -0.01707(7) 0.0178(3) Uani 1 1 d .
H35 H 0.6151 0.4178 -0.0215 0.021 Uiso 1 1 calc R
C36 C 0.70557(10) 0.28762(16) -0.04477(7) 0.0169(3) Uani 1 1 d .
C37 C 0.75580(10) 0.34555(16) -0.08732(7) 0.0179(3) Uani 1 1 d .
C38 C 0.73984(11) 0.46584(17) -0.10615(7) 0.0234(4) Uani 1 1 d .
H38 H 0.6967 0.5127 -0.0907 0.028 Uiso 1 1 calc R
C39 C 0.78648(12) 0.51769(18) -0.14732(8) 0.0292(4) Uani 1 1 d .
H39 H 0.7748 0.5995 -0.1599 0.035 Uiso 1 1 calc R
C40 C 0.84974(12) 0.45119(19) -0.17014(8) 0.0294(4) Uani 1 1 d .
H40 H 0.8810 0.4866 -0.1986 0.035 Uiso 1 1 calc R
C41 C 0.86714(11) 0.33267(18) -0.15125(8) 0.0271(4) Uani 1 1 d .
H41 H 0.9109 0.2868 -0.1665 0.033 Uiso 1 1 calc R
C42 C 0.82104(11) 0.28037(17) -0.11005(7) 0.0229(4) Uani 1 1 d .
H42 H 0.8340 0.1992 -0.0971 0.028 Uiso 1 1 calc R
C43 C 0.65072(14) 0.21081(19) -0.21347(8) 0.0343(5) Uani 1 1 d .
H43A H 0.6475 0.1936 -0.2531 0.051 Uiso 1 1 calc R
H43B H 0.6868 0.2824 -0.2065 0.051 Uiso 1 1 calc R
H43C H 0.5955 0.2291 -0.2005 0.051 Uiso 1 1 calc R
C44 C 0.68482(12) 0.10008(19) -0.18364(9) 0.0347(5) Uani 1 1 d .
H44A H 0.7412 0.0825 -0.1960 0.042 Uiso 1 1 calc R
H44B H 0.6879 0.1170 -0.1436 0.042 Uiso 1 1 calc R
C45 C 0.65585(16) -0.1077(2) -0.16226(13) 0.0620(8) Uani 1 1 d .
H45A H 0.6452 -0.0900 -0.1232 0.074 Uiso 1 1 calc R
H45B H 0.7156 -0.1234 -0.1655 0.074 Uiso 1 1 calc R
C46 C 0.60894(13) -0.2205(2) -0.17993(10) 0.0386(5) Uani 1 1 d .
H46A H 0.5498 -0.2056 -0.1762 0.058 Uiso 1 1 calc R
H46B H 0.6259 -0.2910 -0.1567 0.058 Uiso 1 1 calc R
H46C H 0.6203 -0.2392 -0.2184 0.058 Uiso 1 1 calc R
N7 N 0.83349(8) 0.31917(12) 0.09652(6) 0.0154(3) Uani 1 1 d .
N1 N 0.81033(8) 0.02896(12) 0.07163(5) 0.0144(3) Uani 1 1 d .
N2 N 0.75345(8) -0.03452(12) 0.03998(5) 0.0147(3) Uani 1 1 d .
N4 N 0.63486(8) 0.02351(12) 0.09737(5) 0.0143(3) Uani 1 1 d .
N3 N 0.67877(8) 0.09258(12) 0.13560(5) 0.0140(3) Uani 1 1 d .
N6 N 0.66483(8) 0.14649(13) 0.01131(5) 0.0150(3) Uani 1 1 d .
N5 N 0.72141(8) 0.17168(13) -0.02783(6) 0.0167(3) Uani 1 1 d .
O1 O 0.63325(7) -0.00432(12) -0.19438(5) 0.0251(3) Uani 1 1 d .
Ni1 Ni 0.772829(12) 0.177283(18) 0.109198(8) 0.01287(6) Uani 1 1 d .
B1 B 0.66414(11) 0.01453(17) 0.03730(8) 0.0153(4) Uani 1 1 d .
H1 H 0.6245(10) -0.0501(16) 0.0134(7) 0.011(4) Uiso 1 1 d .

loop_
_atom_site_aniso_label
_atom_site_aniso_U_11
_atom_site_aniso_U_22
_atom_site_aniso_U_33
_atom_site_aniso_U_23
_atom_site_aniso_U_13
_atom_site_aniso_U_12
C1 0.0158(8) 0.0148(8) 0.0166(8) 0.0008(7) -0.0027(6) -0.0004(6)
C2 0.0207(8) 0.0154(8) 0.0193(8) -0.0029(7) -0.0006(7) 0.0014(7)
C3 0.0208(8) 0.0113(8) 0.0215(9) -0.0040(7) -0.0003(7) 0.0003(6)
C4 0.0253(9) 0.0213(9) 0.0211(9) -0.0019(7) 0.0017(7) 0.0011(7)
C5 0.0324(10) 0.0235(10) 0.0268(10) -0.0024(8) -0.0063(8) 0.0068(8)
C6 0.0214(9) 0.0273(10) 0.0395(11) -0.0109(9) -0.0056(8) 0.0068(8)
C7 0.0231(9) 0.0291(10) 0.0337(11) -0.0092(9) 0.0083(8) -0.0027(8)
C8 0.0268(9) 0.0191(9) 0.0222(9) -0.0002(7) 0.0021(7) -0.0005(7)
C9 0.0164(8) 0.0168(9) 0.0241(9) 0.0020(7) 0.0041(7) -0.0030(7)
C10 0.0220(9) 0.0270(10) 0.0376(11) 0.0006(9) -0.0026(8) -0.0073(8)
C11 0.0245(9) 0.0217(9) 0.0279(10) 0.0037(8) 0.0108(8) 0.0007(7)
C12 0.0249(9) 0.0188(9) 0.0295(10) 0.0054(8) 0.0047(8) -0.0013(7)
C13 0.0293(9) 0.0188(9) 0.0193(9) -0.0041(7) 0.0004(7) -0.0002(7)
C14 0.0244(9) 0.0128(8) 0.0128(8) 0.0009(6) 0.0036(7) 0.0002(7)
C15 0.0216(8) 0.0148(8) 0.0166(8) 0.0008(7) 0.0041(7) 0.0026(7)
C16 0.0175(8) 0.0148(8) 0.0137(8) 0.0039(6) 0.0045(6) 0.0016(6)
C17 0.0189(8) 0.0121(8) 0.0177(8) 0.0043(7) 0.0007(7) 0.0021(6)
C18 0.0204(8) 0.0175(9) 0.0200(9) 0.0037(7) 0.0035(7) 0.0039(7)
C19 0.0166(8) 0.0237(9) 0.0300(10) 0.0051(8) 0.0032(7) 0.0032(7)
C20 0.0204(9) 0.0261(10) 0.0314(10) 0.0016(8) -0.0051(8) -0.0004(7)
C21 0.0257(9) 0.0262(10) 0.0221(9) -0.0024(8) -0.0026(7) 0.0034(8)
C22 0.0178(8) 0.0226(9) 0.0189(8) 0.0012(7) 0.0032(7) 0.0036(7)
C23 0.0213(9) 0.0248(10) 0.0242(9) -0.0033(8) 0.0011(7) -0.0087(7)
C24 0.0154(8) 0.0141(8) 0.0196(8) 0.0016(7) 0.0001(6) -0.0006(6)
C25 0.0162(8) 0.0174(8) 0.0187(8) 0.0016(7) 0.0026(7) -0.0005(6)
C26 0.0155(8) 0.0134(8) 0.0160(8) 0.0015(7) 0.0009(6) 0.0032(6)
C27 0.0205(8) 0.0126(8) 0.0138(8) 0.0025(6) 0.0004(6) 0.0023(6)
C28 0.0192(8) 0.0176(9) 0.0197(9) 0.0015(7) 0.0010(7) 0.0032(7)
C29 0.0295(9) 0.0194(9) 0.0176(9) -0.0002(7) 0.0040(7) 0.0067(7)
C30 0.0359(10) 0.0148(8) 0.0168(9) -0.0027(7) -0.0017(7) 0.0005(7)
C31 0.0255(9) 0.0180(9) 0.0194(9) 0.0018(7) -0.0022(7) -0.0039(7)
C32 0.0201(8) 0.0167(8) 0.0154(8) 0.0020(7) 0.0018(6) 0.0000(7)
C33 0.0200(8) 0.0201(9) 0.0227(9) 0.0010(7) 0.0032(7) 0.0038(7)
C34 0.0172(8) 0.0177(9) 0.0147(8) -0.0019(7) -0.0035(6) 0.0008(7)
C35 0.0203(8) 0.0149(8) 0.0182(8) 0.0001(7) -0.0027(7) 0.0019(7)
C36 0.0201(8) 0.0159(8) 0.0145(8) -0.0002(7) -0.0032(6) -0.0010(7)
C37 0.0202(8) 0.0191(9) 0.0141(8) 0.0006(7) -0.0036(7) -0.0028(7)
C38 0.0246(9) 0.0233(9) 0.0224(9) 0.0023(8) 0.0003(7) -0.0008(7)
C39 0.0333(10) 0.0250(10) 0.0292(10) 0.0112(8) -0.0006(8) -0.0023(8)
C40 0.0285(10) 0.0372(11) 0.0226(9) 0.0079(9) 0.0018(8) -0.0076(8)
C41 0.0244(9) 0.0338(11) 0.0233(9) -0.0002(8) 0.0037(7) -0.0007(8)
C42 0.0240(9) 0.0226(9) 0.0221(9) 0.0016(8) -0.0003(7) 0.0004(7)
C43 0.0455(12) 0.0304(11) 0.0268(10) -0.0009(9) -0.0003(9) -0.0031(9)
C44 0.0299(10) 0.0333(11) 0.0405(12) 0.0039(10) -0.0047(9) -0.0080(9)
C45 0.0448(14) 0.0404(14) 0.099(2) 0.0292(15) -0.0358(14) -0.0086(11)
C46 0.0317(11) 0.0297(11) 0.0543(14) 0.0071(10) -0.0011(10) 0.0020(9)
N7 0.0153(7) 0.0133(7) 0.0177(7) 0.0003(6) 0.0000(6) -0.0016(5)
N1 0.0156(7) 0.0147(7) 0.0129(7) 0.0005(6) 0.0002(5) -0.0009(5)
N2 0.0182(7) 0.0126(7) 0.0133(7) 0.0001(5) 0.0000(5) -0.0012(5)
N4 0.0164(7) 0.0131(7) 0.0133(7) -0.0014(5) -0.0014(5) -0.0020(5)
N3 0.0149(6) 0.0131(7) 0.0138(7) -0.0016(5) -0.0013(5) 0.0004(5)
N6 0.0159(7) 0.0160(7) 0.0129(7) 0.0004(6) -0.0005(5) -0.0004(5)
N5 0.0183(7) 0.0179(7) 0.0139(7) 0.0004(6) 0.0013(5) 0.0001(6)
O1 0.0237(6) 0.0268(7) 0.0247(7) 0.0032(6) -0.0032(5) -0.0020(5)
Ni1 0.01362(11) 0.01105(11) 0.01399(11) -0.00099(8) 0.00133(8) -0.00075(8)
B1 0.0178(9) 0.0140(9) 0.0141(9) -0.0006(7) 0.0001(7) -0.0007(7)

loop_
_atom_type_symbol
_atom_type_description
_atom_type_scat_dispersion_real
_atom_type_scat_dispersion_imag
_atom_type_scat_source
C C 0.0033 0.0016 'International Tables Vol C Tables 4.2.6.8 and 6.1.1.4'
H H 0.0000 0.0000 'International Tables Vol C Tables 4.2.6.8 and 6.1.1.4'
C C 0.0033 0.0016 'International Tables Vol C Tables 4.2.6.8 and 6.1.1.4'
N N 0.0061 0.0033 'International Tables Vol C Tables 4.2.6.8 and 6.1.1.4'
O O 0.0106 0.0060 'International Tables Vol C Tables 4.2.6.8 and 6.1.1.4'
Ni Ni 0.3393 1.1124 'International Tables Vol C Tables 4.2.6.8 and 6.1.1.4'
B B 0.0013 0.0007 'International Tables Vol C Tables 4.2.6.8 and 6.1.1.4'

loop_
_geom_angle_atom_site_label_1
_geom_angle_atom_site_label_2
_geom_angle_atom_site_label_3
_geom_angle
N7 C1 C2 136.07(15)
N7 C1 Ni1 70.94(10)
C2 C1 Ni1 152.89(13)
C1 C2 C3 113.06(14)
C8 C3 C4 118.89(16)
C8 C3 C2 121.16(16)
C4 C3 C2 119.94(15)
C5 C4 C3 120.76(17)
C6 C5 C4 120.01(18)
C7 C6 C5 119.71(17)
C6 C7 C8 120.32(17)
C3 C8 C7 120.30(17)
N7 C9 C10 108.62(14)
N7 C9 C11 106.62(13)
C10 C9 C11 111.45(15)
N7 C9 C12 108.27(13)
C10 C9 C12 111.35(15)
C11 C9 C12 110.35(15)
N2 C14 C15 107.56(14)
N2 C14 C13 122.92(15)
C15 C14 C13 129.52(15)
C14 C15 C16 106.00(14)
N1 C16 C15 109.52(14)
N1 C16 C17 121.27(14)
C15 C16 C17 129.18(15)
C18 C17 C22 118.49(15)
C18 C17 C16 120.75(15)
C22 C17 C16 120.76(14)
C19 C18 C17 120.61(16)
C18 C19 C20 120.28(16)
C21 C20 C19 119.68(17)
C22 C21 C20 120.14(17)
C21 C22 C17 120.76(15)
N4 C24 C25 107.80(14)
N4 C24 C23 122.74(15)
C25 C24 C23 129.41(15)
C24 C25 C26 106.23(14)
N3 C26 C25 109.36(14)
N3 C26 C27 123.03(14)
C25 C26 C27 127.58(14)
C32 C27 C28 118.07(15)
C32 C27 C26 122.70(14)
C28 C27 C26 119.23(15)
C29 C28 C27 120.81(16)
C30 C29 C28 120.38(16)
C31 C30 C29 119.47(16)
C30 C31 C32 120.18(16)
C31 C32 C27 121.03(16)
N6 C34 C35 107.45(14)
N6 C34 C33 124.20(15)
C35 C34 C33 128.35(15)
C34 C35 C36 105.52(15)
N5 C36 C35 110.69(14)
N5 C36 C37 120.37(15)
C35 C36 C37 128.94(15)
C38 C37 C42 118.14(16)
C38 C37 C36 121.44(16)
C42 C37 C36 120.42(15)
C39 C38 C37 120.62(17)
C40 C39 C38 120.56(18)
C39 C40 C41 119.46(17)
C40 C41 C42 120.34(18)
C41 C42 C37 120.86(17)
O1 C44 C43 109.56(16)
O1 C45 C46 111.34(19)
C1 N7 C9 137.99(15)
C1 N7 Ni1 69.42(10)
C9 N7 Ni1 152.40(11)
C16 N1 N2 106.94(13)
C16 N1 Ni1 135.75(11)
N2 N1 Ni1 117.31(10)
C14 N2 N1 109.98(13)
C14 N2 B1 131.92(14)
N1 N2 B1 118.07(13)
C24 N4 N3 109.78(13)
C24 N4 B1 130.01(13)
N3 N4 B1 120.20(12)
C26 N3 N4 106.83(13)
C26 N3 Ni1 137.21(11)
N4 N3 Ni1 115.85(10)
C34 N6 N5 110.54(13)
C34 N6 B1 130.83(13)
N5 N6 B1 118.45(13)
C36 N5 N6 105.79(13)
C45 O1 C44 112.51(15)
C1 Ni1 N7 39.64(7)
C1 Ni1 N3 113.50(6)
N7 Ni1 N3 152.58(6)
C1 Ni1 N1 154.71(6)
N7 Ni1 N1 115.10(6)
N3 Ni1 N1 91.74(6)
N2 B1 N4 107.20(13)
N2 B1 N6 108.16(13)
N4 B1 N6 109.35(13)

loop_
_geom_bond_atom_site_label_1
_geom_bond_atom_site_label_2
_geom_bond_distance
C1 N7 1.248(2)
C1 C2 1.492(2)
C1 Ni1 1.8312(16)
C2 C3 1.513(2)
C3 C8 1.387(2)
C3 C4 1.389(2)
C4 C5 1.385(3)
C5 C6 1.385(3)
C6 C7 1.378(3)
C7 C8 1.392(3)
C9 N7 1.486(2)
C9 C10 1.522(2)
C9 C11 1.525(2)
C9 C12 1.527(2)
C13 C14 1.496(2)
C14 N2 1.354(2)
C14 C15 1.380(2)
C15 C16 1.400(2)
C16 N1 1.339(2)
C16 C17 1.471(2)
C17 C18 1.397(2)
C17 C22 1.398(2)
C18 C19 1.383(3)
C19 C20 1.388(3)
C20 C21 1.388(3)
C21 C22 1.382(2)
C23 C24 1.496(2)
C24 N4 1.356(2)
C24 C25 1.375(2)
C25 C26 1.402(2)
C26 N3 1.344(2)
C26 C27 1.474(2)
C27 C32 1.397(2)
C27 C28 1.400(2)
C28 C29 1.388(2)
C29 C30 1.387(3)
C30 C31 1.387(2)
C31 C32 1.389(2)
C33 C34 1.499(2)
C34 N6 1.364(2)
C34 C35 1.373(2)
C35 C36 1.406(2)
C36 N5 1.337(2)
C36 C37 1.475(2)
C37 C38 1.396(2)
C37 C42 1.398(2)
C38 C39 1.390(3)
C39 C40 1.382(3)
C40 C41 1.383(3)
C41 C42 1.388(3)
C43 C44 1.493(3)
C44 O1 1.421(2)
C45 O1 1.402(3)
C45 C46 1.490(3)
N7 Ni1 1.8487(13)
N1 N2 1.3672(19)
N1 Ni1 1.9468(13)
N2 B1 1.543(2)
N4 N3 1.3731(18)
N4 B1 1.552(2)
N3 Ni1 1.9066(13)
N6 N5 1.3696(18)
N6 B1 1.555(2)
